data_7227007
loop_
_publ_author_name
'Nicolas, Ir\`ene'
'Jeannin, Olivier'
'Pichon, Delphine'
'Fourmigu\'e, Marc'

_publ_section_title
;
 Dibromohydantoins as halogen bond (XB) donors: a route toward the
 introduction of chirality in halogen bonded systems
;
_journal_issue 48
_journal_name_full CrystEngComm
_journal_page_first 9325
_journal_paper_doi 10.1039/C6CE02175A
_journal_volume 18
_journal_year 2016
_chemical_formula_moiety '2(C5 H6 Br2 N2 O2), 2(C6 H4 N2), C2 H4 Cl2'
_chemical_formula_sum 'C12 H12 Br2 Cl N4 O2'
_chemical_formula_weight 439.53
_chemical_melting_point 421
_chemical_name_systematic (N,N'-Dibromo-5,5-dimethylhydantoin)(4-cyanopyridine)(1,2-dichloroethane)0.5
_space_group_IT_number 12
_symmetry_cell_setting monoclinic
_symmetry_Int_Tables_number 12
_symmetry_space_group_name_Hall '-C 2y'
_symmetry_space_group_name_H-M 'C 1 2/m 1'
_atom_sites_solution_hydrogens geom
_atom_sites_solution_primary 'iterative - e.g. charge flipping method'
_atom_sites_solution_secondary 'iterative - e.g. charge flipping method'
_audit_conform_dict_location ftp://ftp.iucr.org/pub/cif_core.dic
_audit_conform_dict_name cif_core.dic
_audit_conform_dict_version 2.4.3
_audit_creation_date 2016-10-12T09:33:56-00:00
_audit_creation_method 'WinGX routine CIF_UPDATE'
_audit_update_record
;
2016-10-14 deposited with the CCDC.
2016-11-07 downloaded from the CCDC.
;
_cell_angle_alpha 90
_cell_angle_beta 98.599(4)
_cell_angle_gamma 90
_cell_formula_units_Z 4
_cell_length_a 8.6301(5)
_cell_length_b 7.7579(7)
_cell_length_c 23.769(2)
_cell_measurement_reflns_used 4089
_cell_measurement_temperature 150(2)
_cell_measurement_theta_max 27.47
_cell_measurement_theta_min 2.35
_cell_measurement_wavelength 0.71073
_cell_volume 1573.5(2)
_computing_cell_refinement 'Bruker APEX2 (Bruker, 2014)'
_computing_data_collection 'Bruker APEX2 (Bruker, 2014)'
_computing_data_reduction 'Bruker APEX2 (Bruker, 2014)'
_computing_molecular_graphics 'Ortep for Windows (Farrugia, 2012)'
_computing_publication_material 'WinGX publication routines (Farrugia, 2012)'
_computing_structure_refinement 'SHELXL-2014/7 (Sheldrick, 2014)'
_computing_structure_solution 'SUPERFLIP (Palatinus & Chapuis,2007)'
_diffrn_ambient_temperature 150(2)
_diffrn_detector 'CCD plate'
_diffrn_measured_fraction_theta_full 0.999
_diffrn_measured_fraction_theta_max 0.996
_diffrn_measurement_device_type 'APEXII, Bruker-AXS'
_diffrn_measurement_method 'CCD rotation images, thick slices'
_diffrn_orient_matrix_UB_11 0.041224
_diffrn_orient_matrix_UB_12 -0.038938
_diffrn_orient_matrix_UB_13 0.009823
_diffrn_orient_matrix_UB_21 -0.118414
_diffrn_orient_matrix_UB_22 -0.01407
_diffrn_orient_matrix_UB_23 -0.02638
_diffrn_orient_matrix_UB_31 0.077991
_diffrn_orient_matrix_UB_32 -0.00047
_diffrn_orient_matrix_UB_33 -0.028497
_diffrn_radiation_monochromator graphite
_diffrn_radiation_probe x-ray
_diffrn_radiation_type MoK\a
_diffrn_radiation_wavelength 0.71073
_diffrn_reflns_av_R_equivalents 0.0417
_diffrn_reflns_av_unetI/netI 0.0607
_diffrn_reflns_Laue_measured_fraction_full 0.999
_diffrn_reflns_Laue_measured_fraction_max 0.996
_diffrn_reflns_limit_h_max 11
_diffrn_reflns_limit_h_min -10
_diffrn_reflns_limit_k_max 10
_diffrn_reflns_limit_k_min -6
_diffrn_reflns_limit_l_max 24
_diffrn_reflns_limit_l_min -30
_diffrn_reflns_number 4030
_diffrn_reflns_point_group_measured_fraction_full 0.999
_diffrn_reflns_point_group_measured_fraction_max 0.996
_diffrn_reflns_theta_full 25.242
_diffrn_reflns_theta_max 27.412
_diffrn_reflns_theta_min 2.6
_diffrn_standards_number 0
_exptl_absorpt_coefficient_mu 5.33
_exptl_absorpt_correction_T_max 0.619
_exptl_absorpt_correction_T_min 0.209
_exptl_absorpt_correction_type multi-scan
_exptl_absorpt_process_details
;
  [Sheldrick, G.M. (2002). SADABS Bruker AXS Inc., Madison, Wisconsin, USA]
;
_exptl_crystal_colour colorless
_exptl_crystal_density_diffrn 1.855
_exptl_crystal_density_method 'not measured'
_exptl_crystal_description prism
_exptl_crystal_F_000 860
_exptl_crystal_recrystallization_method 'Re-crystallisation from solvent: 1,2-dichloroethane / hexane'
_exptl_crystal_size_max 0.31
_exptl_crystal_size_mid 0.30
_exptl_crystal_size_min 0.09
_refine_diff_density_max 1.603
_refine_diff_density_min -1.841
_refine_diff_density_rms 0.182
_refine_ls_extinction_method none
_refine_ls_goodness_of_fit_ref 1.058
_refine_ls_hydrogen_treatment constr
_refine_ls_matrix_type full
_refine_ls_number_constraints 0
_refine_ls_number_parameters 115
_refine_ls_number_reflns 1929
_refine_ls_number_restraints 0
_refine_ls_restrained_S_all 1.058
_refine_ls_R_factor_all 0.0658
_refine_ls_R_factor_gt 0.0536
_refine_ls_shift/su_max 0
_refine_ls_shift/su_mean 0
_refine_ls_structure_factor_coef Fsqd
_refine_ls_weighting_details 'w=1/[\s^2^(Fo^2^)+(0.0774P)^2^+7.3800P] where P=(Fo^2^+2Fc^2^)/3'
_refine_ls_weighting_scheme calc
_refine_ls_wR_factor_gt 0.1346
_refine_ls_wR_factor_ref 0.1428
_reflns_Friedel_coverage 0
_reflns_number_gt 1609
_reflns_number_total 1929
_reflns_threshold_expression 'I > 2\s(I)'
_cod_data_source_file c6ce02175a1.cif
_cod_data_source_block shelx
_cod_depositor_comments 'Adding full bibliography for 7227007--7227011.cif.'
_cod_original_sg_symbol_H-M 'C 2/m'
_cod_database_code 7227007

loop_
_symmetry_equiv_pos_as_xyz
'x, y, z'
'-x, y, -z'
'x+1/2, y+1/2, z'
'-x+1/2, y+1/2, -z'
'-x, -y, -z'
'x, -y, z'
'-x+1/2, -y+1/2, -z'
'x+1/2, -y+1/2, z'

loop_
_atom_site_label
_atom_site_type_symbol
_atom_site_fract_x
_atom_site_fract_y
_atom_site_fract_z
_atom_site_U_iso_or_equiv
_atom_site_adp_type
_atom_site_occupancy
_atom_site_site_symmetry_order
_atom_site_calc_flag
_atom_site_refinement_flags_posn
_atom_site_refinement_flags_adp
_atom_site_refinement_flags_occupancy
C5 C 0.1501(5) 0.8508(6) 0.1231(2) 0.0188(10) Uani 1 1 d . . .
H5 H 0.1981 0.748 0.1361 0.023 Uiso 1 1 calc R U .
C6 C 0.0121(5) 0.8442(6) 0.08538(19) 0.0187(10) Uani 1 1 d . . .
H6 H -0.0329 0.7392 0.0732 0.022 Uiso 1 1 calc R U .
N4 N -0.3153(7) 1 -0.0064(3) 0.0286(14) Uani 1 2 d S T P
C7 C -0.0583(7) 1 0.0659(3) 0.0153(13) Uani 1 2 d S T P
C8 C -0.2020(8) 1 0.0263(3) 0.0203(14) Uani 1 2 d S T P
N3 N 0.2173(6) 1 0.1416(2) 0.0176(12) Uani 1 2 d S T P
C1 C 0.7990(7) 1 0.2363(3) 0.0181(14) Uani 1 2 d S T P
C2 C 0.6674(8) 1 0.3143(3) 0.0162(13) Uani 1 2 d S T P
C3 C 0.8431(8) 1 0.3386(3) 0.0184(14) Uani 1 2 d S T P
C4 C 0.8856(6) 1.1620(7) 0.3734(2) 0.0298(12) Uani 1 1 d . . .
H4A H 0.9969 1.1654 0.3854 0.045 Uiso 1 1 calc R U .
H4B H 0.833 1.1612 0.4063 0.045 Uiso 1 1 calc R U .
H4C H 0.8539 1.2617 0.3507 0.045 Uiso 1 1 calc R U .
C9 C 0.5547(13) 1 0.4869(5) 0.146(10) Uani 1 2 d S T P
H9A H 0.5427 1.1003 0.4623 0.175 Uiso 0.5 1 calc R U P
H9B H 0.5427 0.8997 0.4623 0.175 Uiso 0.5 1 calc R U P
N1 N 0.9075(7) 1 0.2844(3) 0.0295(11) Uani 1 2 d S T P
N2 N 0.6528(7) 1 0.2560(3) 0.0295(11) Uani 1 2 d S T P
O1 O 0.8207(6) 1 0.1879(2) 0.0209(10) Uani 1 2 d S T P
O2 O 0.5613(6) 1 0.3430(2) 0.0229(11) Uani 1 2 d S T P
Br1 Br 1.11730(8) 1 0.27933(3) 0.0264(2) Uani 1 2 d S T P
Br2 Br 0.45782(7) 1 0.20538(3) 0.0162(2) Uani 1 2 d S T P
Cl1 Cl 0.7518(2) 1 0.52182(9) 0.0355(5) Uani 1 2 d S T P

loop_
_atom_site_aniso_label
_atom_site_aniso_U_11
_atom_site_aniso_U_22
_atom_site_aniso_U_33
_atom_site_aniso_U_23
_atom_site_aniso_U_13
_atom_site_aniso_U_12
C5 0.020(2) 0.023(2) 0.015(2) 0.0033(19) 0.0065(18) 0.0008(19)
C6 0.018(2) 0.023(3) 0.015(2) -0.0008(19) 0.0033(18) -0.0017(19)
N4 0.020(3) 0.039(4) 0.026(4) 0 0.000(3) 0
C7 0.011(3) 0.028(4) 0.009(3) 0 0.007(2) 0
C8 0.019(3) 0.025(4) 0.017(3) 0 0.003(3) 0
N3 0.015(3) 0.028(3) 0.010(3) 0 0.004(2) 0
C1 0.016(3) 0.025(3) 0.013(3) 0 0.001(2) 0
C2 0.020(3) 0.018(3) 0.012(3) 0 0.005(3) 0
C3 0.019(3) 0.026(4) 0.009(3) 0 0.000(2) 0
C4 0.031(3) 0.021(3) 0.035(3) -0.001(2) -0.003(2) -0.001(2)
C9 0.030(5) 0.38(3) 0.024(6) 0 -0.001(4) 0
N1 0.0119(19) 0.066(3) 0.010(2) 0 0.0016(15) 0
N2 0.0119(19) 0.066(3) 0.010(2) 0 0.0016(15) 0
O1 0.021(2) 0.031(3) 0.011(2) 0 0.0030(19) 0
O2 0.022(2) 0.030(3) 0.017(3) 0 0.007(2) 0
Br1 0.0144(3) 0.0405(5) 0.0240(4) 0 0.0019(3) 0
Br2 0.0143(3) 0.0220(4) 0.0119(3) 0 0.0005(2) 0
Cl1 0.0329(10) 0.0443(12) 0.0278(10) 0 -0.0007(8) 0

loop_
_atom_type_symbol
_atom_type_description
_atom_type_scat_dispersion_real
_atom_type_scat_dispersion_imag
_atom_type_scat_source
C C 0.0033 0.0016 'International Tables Vol C Tables 4.2.6.8 and 6.1.1.4'
H H 0 0 'International Tables Vol C Tables 4.2.6.8 and 6.1.1.4'
N N 0.0061 0.0033 'International Tables Vol C Tables 4.2.6.8 and 6.1.1.4'
O O 0.0106 0.006 'International Tables Vol C Tables 4.2.6.8 and 6.1.1.4'
Br Br -0.2901 2.4595 'International Tables Vol C Tables 4.2.6.8 and 6.1.1.4'
Cl Cl 0.1484 0.1585 'International Tables Vol C Tables 4.2.6.8 and 6.1.1.4'

loop_
_geom_angle_atom_site_label_1
_geom_angle_atom_site_label_2
_geom_angle_atom_site_label_3
_geom_angle
_geom_angle_site_symmetry_1
_geom_angle_site_symmetry_3
N3 C5 C6 122.3(4) . .
N3 C5 H5 118.8 . .
C6 C5 H5 118.8 . .
C5 C6 C7 118.2(4) . .
C5 C6 H6 120.9 . .
C7 C6 H6 120.9 . .
C6 C7 C6 119.4(6) . 6_575
C6 C7 C8 120.3(3) . .
C6 C7 C8 120.3(3) 6_575 .
N4 C8 C7 178.5(7) . .
C5 N3 C5 119.6(6) . 6_575
O1 C1 N1 128.4(6) . .
O1 C1 N2 126.7(6) . .
N1 C1 N2 104.9(6) . .
O2 C2 N2 126.9(6) . .
O2 C2 C3 124.7(6) . .
N2 C2 C3 108.3(5) . .
N1 C3 C4 112.6(4) . 6_575
N1 C3 C4 112.6(4) . .
C4 C3 C4 111.5(6) 6_575 .
N1 C3 C2 98.7(5) . .
C4 C3 C2 110.4(4) 6_575 .
C4 C3 C2 110.4(4) . .
C3 C4 H4A 109.5 . .
C3 C4 H4B 109.5 . .
H4A C4 H4B 109.5 . .
C3 C4 H4C 109.5 . .
H4A C4 H4C 109.5 . .
H4B C4 H4C 109.5 . .
C9 C9 Cl1 121.9(13) 5_676 .
C9 C9 H9A 106.9 5_676 .
Cl1 C9 H9A 106.9 . .
C9 C9 H9B 106.9 5_676 .
Cl1 C9 H9B 106.9 . .
H9A C9 H9B 106.7 . .
C1 N1 C3 115.5(5) . .
C1 N1 Br1 120.4(5) . .
C3 N1 Br1 124.2(4) . .
C2 N2 C1 112.5(6) . .
C2 N2 Br2 125.0(5) . .
C1 N2 Br2 122.5(5) . .

loop_
_geom_bond_atom_site_label_1
_geom_bond_atom_site_label_2
_geom_bond_distance
_geom_bond_site_symmetry_2
C5 N3 1.339(5) .
C5 C6 1.381(6) .
C5 H5 0.93 .
C6 C7 1.400(6) .
C6 H6 0.93 .
N4 C8 1.154(9) .
C7 C6 1.400(6) 6_575
C7 C8 1.440(9) .
N3 C5 1.339(5) 6_575
C1 O1 1.192(8) .
C1 N1 1.365(8) .
C1 N2 1.410(8) .
C2 O2 1.221(8) .
C2 N2 1.373(8) .
C2 C3 1.540(9) .
C3 N1 1.476(9) .
C3 C4 1.520(6) 6_575
C3 C4 1.520(6) .
C4 H4A 0.96 .
C4 H4B 0.96 .
C4 H4C 0.96 .
C9 C9 1.21(2) 5_676
C9 Cl1 1.778(11) .
C9 H9A 0.97 .
C9 H9B 0.97 .
N1 Br1 1.833(6) .
N2 Br2 1.916(6) .

loop_
_geom_torsion_atom_site_label_1
_geom_torsion_atom_site_label_2
_geom_torsion_atom_site_label_3
_geom_torsion_atom_site_label_4
_geom_torsion
_geom_torsion_site_symmetry_1
_geom_torsion_site_symmetry_4
N3 C5 C6 C7 0.4(7) . .
C5 C6 C7 C6 -0.4(9) . 6_575
C5 C6 C7 C8 179.7(5) . .
C6 C5 N3 C5 -0.3(9) . 6_575
O2 C2 C3 N1 180.000(2) . .
N2 C2 C3 N1 0.0000(10) . .
O2 C2 C3 C4 61.9(4) . 6_575
N2 C2 C3 C4 -118.1(4) . 6_575
O2 C2 C3 C4 -61.9(4) . .
N2 C2 C3 C4 118.1(4) . .
O1 C1 N1 C3 180.0000(10) . .
N2 C1 N1 C3 0.0000(10) . .
O1 C1 N1 Br1 0.000(2) . .
N2 C1 N1 Br1 180.0000(10) . .
C4 C3 N1 C1 116.4(4) 6_575 .
C4 C3 N1 C1 -116.5(4) . .
C2 C3 N1 C1 0.0000(10) . .
C4 C3 N1 Br1 -63.6(4) 6_575 .
C4 C3 N1 Br1 63.5(4) . .
C2 C3 N1 Br1 180.0000(10) . .
O2 C2 N2 C1 180.000(2) . .
C3 C2 N2 C1 0.0000(10) . .
O2 C2 N2 Br2 0.000(2) . .
C3 C2 N2 Br2 180.0000(10) . .
O1 C1 N2 C2 180.000(2) . .
N1 C1 N2 C2 0.0000(10) . .
O1 C1 N2 Br2 0.0000(10) . .
N1 C1 N2 Br2 180.0000(10) . .
